data_7720791
loop_
_publ_author_name
'Campanella, Anthony J.'
'Gin, Amanda'
'Sung, Siyoung'
'Jackson, Cassidy E.'
'Martinez, Roxanna'
'&#xdc;ng&#xf6;r, &#xd6;kten'
'Dasari, Srikanth'
'Ozarowski, Andrew'
'Bhowmick, Indrani'
'Zadrozny, Joseph M.'

_publ_section_title
;
 Amplified electron-spin thermal sensitivity in Mn(II) complexes.
;
_journal_issue 13
_journal_name_full 'Dalton transactions (Cambridge, England : 2003)'
_journal_page_first 5139
_journal_page_last 5150
_journal_paper_doi 10.1039/d5dt02920a
_journal_volume 55
_journal_year 2026
_chemical_formula_moiety 'C24 H34 Mn N4 O4, 2(F6 P)'
_chemical_formula_sum 'C24 H34 F12 Mn N4 O4 P2'
_chemical_formula_weight 787.43
_space_group_crystal_system triclinic
_space_group_IT_number 2
_space_group_name_Hall '-P 1'
_space_group_name_H-M_alt 'P -1'
_atom_sites_solution_hydrogens geom
_atom_sites_solution_primary dual
_atom_sites_solution_secondary difmap
_audit_creation_date 2024-08-26
_audit_creation_method
;
Olex2 1.5-alpha
(compiled 2024.02.16 svn.r378c4104 for OlexSys, GUI svn.r6928)
;
_audit_update_record
;
2024-08-27 deposited with the CCDC.	2026-01-06 downloaded from the CCDC.
;
_cell_angle_alpha 87.804(3)
_cell_angle_beta 89.891(3)
_cell_angle_gamma 89.806(2)
_cell_formula_units_Z 4
_cell_length_a 9.7907(8)
_cell_length_b 16.4512(13)
_cell_length_c 19.0904(17)
_cell_measurement_reflns_used 9272
_cell_measurement_temperature 100.00
_cell_measurement_theta_max 26.128
_cell_measurement_theta_min 2.425
_cell_volume 3072.6(4)
_computing_cell_refinement 'SAINT v8.40B (Bruker, 2021)'
_computing_data_collection 'APEX3 v2021.10-0 (Bruker, 2021)'
_computing_data_reduction 'SAINT v8.40B (Bruker, 2021)'
_computing_molecular_graphics 'Olex2 1.5-alpha (Dolomanov et al., 2009)'
_computing_publication_material 'Olex2 1.5-alpha (Dolomanov et al., 2009)'
_computing_structure_refinement 'XL  (Sheldrick, 2008)'
_computing_structure_solution 'ShelXT (Sheldrick, 2015)'
_diffrn_ambient_temperature 100.00
_diffrn_detector 'Bruker Photon III area detector'
_diffrn_detector_area_resol_mean 10.5
_diffrn_detector_type 'CMOS area detector'
_diffrn_measured_fraction_theta_full 0.997
_diffrn_measured_fraction_theta_max 0.990
_diffrn_measurement_device 'Kappa Four-Circle Diffractometer'
_diffrn_measurement_device_type 'Bruker D8 Venture'
_diffrn_measurement_method '\w and \f scans'
_diffrn_radiation_monochromator 'Double Bounce Multilayer Mirrors'
_diffrn_radiation_probe x-ray
_diffrn_radiation_type MoK\a
_diffrn_radiation_wavelength 0.71073
_diffrn_radiation_xray_symbol K-L~3~
_diffrn_reflns_av_R_equivalents 0.0568
_diffrn_reflns_av_unetI/netI 0.0315
_diffrn_reflns_Laue_measured_fraction_full 0.997
_diffrn_reflns_Laue_measured_fraction_max 0.990
_diffrn_reflns_limit_h_max 12
_diffrn_reflns_limit_h_min -12
_diffrn_reflns_limit_k_max 20
_diffrn_reflns_limit_k_min -20
_diffrn_reflns_limit_l_max 23
_diffrn_reflns_limit_l_min -23
_diffrn_reflns_number 108979
_diffrn_reflns_point_group_measured_fraction_full 0.997
_diffrn_reflns_point_group_measured_fraction_max 0.990
_diffrn_reflns_theta_full 25.000
_diffrn_reflns_theta_max 26.501
_diffrn_reflns_theta_min 2.080
_diffrn_source 'Micro Focus Rotating Anode'
_diffrn_source_current 50.0
_diffrn_source_power 2.5
_diffrn_source_type 'Bruker TXS'
_diffrn_source_voltage 50.0
_diffrn_standards_number 0
_exptl_absorpt_coefficient_mu 0.646
_exptl_absorpt_correction_T_max 0.0932
_exptl_absorpt_correction_T_min 0.0689
_exptl_absorpt_correction_type multi-scan
_exptl_absorpt_process_details
;
SADABS-2016/2 (Bruker,2016/2) was used for absorption correction.
wR2(int) was 0.0662 before and 0.0559 after correction.
The Ratio of minimum to maximum transmission is 0.7393.
The \l/2 correction factor is Not present.
;
_exptl_crystal_colour colorless
_exptl_crystal_colour_primary colorless
_exptl_crystal_density_diffrn 1.702
_exptl_crystal_description block
_exptl_crystal_F_000 1604
_exptl_crystal_size_max 0.09
_exptl_crystal_size_mid 0.057
_exptl_crystal_size_min 0.057
_refine_diff_density_max 0.449
_refine_diff_density_min -0.368
_refine_diff_density_rms 0.057
_refine_ls_extinction_method none
_refine_ls_goodness_of_fit_ref 1.028
_refine_ls_hydrogen_treatment constr
_refine_ls_matrix_type full
_refine_ls_number_parameters 929
_refine_ls_number_reflns 12616
_refine_ls_number_restraints 181
_refine_ls_restrained_S_all 1.030
_refine_ls_R_factor_all 0.0437
_refine_ls_R_factor_gt 0.0362
_refine_ls_shift/su_max 0.001
_refine_ls_shift/su_mean 0.000
_refine_ls_structure_factor_coef Fsqd
_refine_ls_weighting_details 'w=1/[\s^2^(Fo^2^)+(0.0354P)^2^+2.6902P] where P=(Fo^2^+2Fc^2^)/3'
_refine_ls_weighting_scheme calc
_refine_ls_wR_factor_gt 0.0811
_refine_ls_wR_factor_ref 0.0857
_reflns_Friedel_coverage 0.000
_reflns_number_gt 11300
_reflns_number_total 12616
_reflns_threshold_expression 'I > 2\s(I)'
_cod_data_source_file d5dt02920a2.cif
_cod_data_source_block Zadrozny_SD-1-37
_cod_depositor_comments
;
The following automatic conversions were performed:

data item '_diffrn_radiation_probe' value 'X-ray' was changed to
'x-ray' in accordance with the
/home/data/users/saulius/crontab/automatic-downloads/rss-feeds/RSC/lib/dictionaries/cif_core.dic
dictionary named 'cif_core.dic' version 2.4.2 last updated on
2011-04-26.

Automatic conversion script
Id: cif_fix_values 8170 2020-07-09 18:12:32Z antanas 
;
_cod_database_code 7720791
_shelx_shelxl_version_number 2019/1
_shelx_space_group_comment
;
The symmetry employed for this shelxl refinement is uniquely defined
by the following loop, which should always be used as a source of
symmetry information in preference to the above space-group names.
They are only intended as comments.
;
_olex2_refinement_description
;
1. Twinned data refinement
 Scales: 0.6823(6)
 0.3177(6)
2. Fixed Uiso
 At 1.2 times of:
  All C(H) groups, All C(H,H) groups
3. Uiso/Uaniso restraints and constraints
Uanis(F23C) = Uanis(F20C)
Uanis(F22C) = Uanis(F19C)
4. Rigid body (RIGU) restrains
 P4, P4B, F19, F19B, F19C, F20, F20B, F20C, F21, F21B, F22, F22B, F22C, F23,
 F23B, F23C, F24
 with sigma for 1-2 distances of 0.004 and sigma for 1-3 distances of 0.004
5. Others
 1*[Sof(P4)+Sof(P4B)+Sof(F19)+Sof(F20)+Sof(F21)+Sof(F21B)+Sof(F22)+Sof(F23)]+1*
 [Sof(F19B)+Sof(F20B)+Sof(F22B)+Sof(F23B)]+1*[Sof(F19C)+Sof(F20C)+Sof(F22C)+
 Sof(F23C)]=1 with esd of 0
 Sof(P4B)=Sof(F21B)=1-FVAR(1)
 Sof(P4)=Sof(F19)=Sof(F20)=Sof(F21)=Sof(F22)=Sof(F23)=FVAR(1)
 Sof(F19B)=Sof(F20B)=Sof(F22B)=Sof(F23B)=FVAR(2)
 Sof(F19C)=Sof(F20C)=Sof(F22C)=Sof(F23C)=FVAR(3)
6.a Secondary CH2 refined with riding coordinates:
 C1(H1A,H1B), C12(H12A,H12B), C13(H13A,H13B), C14(H14A,H14B), C15(H15A,H15B),
 C16(H16A,H16B), C17(H17A,H17B), C18(H18A,H18B), C19(H19A,H19B), C20(H20A,H20B),
  C21(H21A,H21B), C22(H22A,H22B), C23(H23A,H23B), C24(H24A,H24B), C1'(H1'A,
 H1'B), C12'(H12C,H12D), C13'(H13C,H13D), C14'(H14C,H14D), C15'(H15C,H15D),
 C16'(H16C,H16D), C17'(H17C,H17D), C18'(H18C,H18D), C19'(H19C,H19D), C20'(H20C,
 H20D), C21'(H21C,H21D), C22'(H22C,H22D), C23'(H23C,H23D), C24'(H24C,H24D)
6.b Aromatic/amide H refined with riding coordinates:
 C3(H3), C4(H4), C5(H5), C8(H8), C9(H9), C10(H10), C3'(H3'), C4'(H4'),
 C5'(H5'), C8'(H8'), C9'(H9'), C10'(H10')
;
_olex2_submission_special_instructions 'No special instructions were received'

loop_
_space_group_symop_operation_xyz
'x, y, z'
'-x, -y, -z'

loop_
_atom_site_label
_atom_site_type_symbol
_atom_site_fract_x
_atom_site_fract_y
_atom_site_fract_z
_atom_site_U_iso_or_equiv
_atom_site_adp_type
_atom_site_occupancy
_atom_site_site_symmetry_order
_atom_site_calc_flag
_atom_site_refinement_flags_posn
_atom_site_refinement_flags_adp
_atom_site_refinement_flags_occupancy
_atom_site_disorder_assembly
_atom_site_disorder_group
Mn1 Mn 0.81591(4) 0.45746(2) 0.73875(2) 0.01821(9) Uani 1 1 d . . . . .
O1 O 0.9027(2) 0.58156(12) 0.68333(10) 0.0228(4) Uani 1 1 d . . . . .
O2 O 0.8199(2) 0.32287(11) 0.70405(10) 0.0240(4) Uani 1 1 d . . . . .
O3 O 1.0654(2) 0.45662(12) 0.72455(11) 0.0282(5) Uani 1 1 d . . . . .
O4 O 0.6440(2) 0.37989(12) 0.79927(10) 0.0246(4) Uani 1 1 d . . . . .
N1 N 0.7672(2) 0.45490(14) 0.61112(12) 0.0209(5) Uani 1 1 d . . . . .
N2 N 0.6296(2) 0.53788(14) 0.71451(12) 0.0211(5) Uani 1 1 d . . . . .
N3 N 0.7638(2) 0.52781(14) 0.83480(12) 0.0203(5) Uani 1 1 d . . . . .
N4 N 0.9257(2) 0.39074(14) 0.83686(12) 0.0224(5) Uani 1 1 d . . . . .
C1 C 0.6295(3) 0.48947(18) 0.59592(15) 0.0245(6) Uani 1 1 d . . . . .
H1A H 0.563867 0.444153 0.592388 0.029 Uiso 1 1 calc R U . . .
H1B H 0.632208 0.519025 0.549784 0.029 Uiso 1 1 calc R U . . .
C2 C 0.5777(3) 0.54654(17) 0.64993(15) 0.0211(6) Uani 1 1 d . . . . .
C3 C 0.4754(3) 0.60349(18) 0.63357(16) 0.0249(6) Uani 1 1 d . . . . .
H3 H 0.440991 0.609559 0.587168 0.030 Uiso 1 1 calc R U . . .
C4 C 0.4250(3) 0.65110(17) 0.68636(16) 0.0265(6) Uani 1 1 d . . . . .
H4 H 0.354450 0.689623 0.676543 0.032 Uiso 1 1 calc R U . . .
C5 C 0.4779(3) 0.64213(17) 0.75304(16) 0.0256(6) Uani 1 1 d . . . . .
H5 H 0.444279 0.673926 0.789877 0.031 Uiso 1 1 calc R U . . .
C6 C 0.5820(3) 0.58521(16) 0.76516(15) 0.0211(6) Uani 1 1 d . . . . .
C7 C 0.6491(3) 0.57377(16) 0.83475(15) 0.0219(6) Uani 1 1 d . . . . .
C8 C 0.5978(3) 0.60535(19) 0.89596(17) 0.0309(7) Uani 1 1 d . . . . .
H8 H 0.518190 0.638530 0.895034 0.037 Uiso 1 1 calc R U . . .
C9 C 0.6655(4) 0.5873(2) 0.95856(16) 0.0341(7) Uani 1 1 d . . . . .
H9 H 0.634015 0.609284 1.000996 0.041 Uiso 1 1 calc R U . . .
C10 C 0.7785(3) 0.53748(19) 0.95860(16) 0.0291(7) Uani 1 1 d . . . . .
H10 H 0.824198 0.523335 1.001227 0.035 Uiso 1 1 calc R U . . .
C11 C 0.8251(3) 0.50800(17) 0.89560(14) 0.0233(6) Uani 1 1 d . . . . .
C12 C 0.9471(3) 0.45236(17) 0.89012(14) 0.0234(6) Uani 1 1 d . . . . .
H12A H 1.028875 0.485045 0.877502 0.028 Uiso 1 1 calc R U . . .
H12B H 0.964039 0.424606 0.936237 0.028 Uiso 1 1 calc R U . . .
C13 C 0.8738(3) 0.50630(18) 0.57713(15) 0.0251(6) Uani 1 1 d . . . . .
H13A H 0.853379 0.513148 0.526471 0.030 Uiso 1 1 calc R U . . .
H13B H 0.963173 0.478322 0.581974 0.030 Uiso 1 1 calc R U . . .
C14 C 0.8837(3) 0.58898(18) 0.60813(14) 0.0247(6) Uani 1 1 d . . . . .
H14A H 0.961454 0.619080 0.586578 0.030 Uiso 1 1 calc R U . . .
H14B H 0.799165 0.620277 0.597579 0.030 Uiso 1 1 calc R U . . .
C15 C 0.7798(3) 0.37147(17) 0.58515(15) 0.0259(6) Uani 1 1 d . . . . .
H15A H 0.818473 0.373817 0.537156 0.031 Uiso 1 1 calc R U . . .
H15B H 0.688352 0.346205 0.583201 0.031 Uiso 1 1 calc R U . . .
C16 C 0.8713(3) 0.32068(18) 0.63303(15) 0.0258(6) Uani 1 1 d . . . . .
H16A H 0.873358 0.263845 0.617773 0.031 Uiso 1 1 calc R U . . .
H16B H 0.965522 0.342250 0.630927 0.031 Uiso 1 1 calc R U . . .
C17 C 1.0392(3) 0.59861(18) 0.70612(16) 0.0265(6) Uani 1 1 d . . . . .
H17A H 1.038254 0.609937 0.756680 0.032 Uiso 1 1 calc R U . . .
H17B H 1.074032 0.647508 0.680145 0.032 Uiso 1 1 calc R U . . .
C18 C 1.1314(3) 0.52772(19) 0.69368(17) 0.0299(7) Uani 1 1 d . . . . .
H18A H 1.145309 0.521428 0.642789 0.036 Uiso 1 1 calc R U . . .
H18B H 1.221434 0.535878 0.715798 0.036 Uiso 1 1 calc R U . . .
C19 C 0.7015(3) 0.27319(17) 0.71832(16) 0.0266(6) Uani 1 1 d . . . . .
H19A H 0.725682 0.227590 0.751384 0.032 Uiso 1 1 calc R U . . .
H19B H 0.668296 0.250145 0.674362 0.032 Uiso 1 1 calc R U . . .
C20 C 0.5903(3) 0.32513(17) 0.74998(15) 0.0246(6) Uani 1 1 d . . . . .
H20A H 0.543095 0.356708 0.712001 0.030 Uiso 1 1 calc R U . . .
H20B H 0.522191 0.289234 0.773721 0.030 Uiso 1 1 calc R U . . .
C21 C 1.1481(3) 0.41569(18) 0.77714(15) 0.0266(6) Uani 1 1 d . . . . .
H21A H 1.184307 0.455244 0.810147 0.032 Uiso 1 1 calc R U . . .
H21B H 1.226021 0.387931 0.755058 0.032 Uiso 1 1 calc R U . . .
C22 C 1.0585(3) 0.35487(18) 0.81518(16) 0.0276(6) Uani 1 1 d . . . . .
H22A H 1.040764 0.308992 0.784411 0.033 Uiso 1 1 calc R U . . .
H22B H 1.106987 0.332998 0.857326 0.033 Uiso 1 1 calc R U . . .
C23 C 0.6882(3) 0.34373(18) 0.86543(15) 0.0283(6) Uani 1 1 d . . . . .
H23A H 0.635181 0.293578 0.875854 0.034 Uiso 1 1 calc R U . . .
H23B H 0.669801 0.382003 0.903117 0.034 Uiso 1 1 calc R U . . .
C24 C 0.8387(3) 0.32313(17) 0.86471(15) 0.0283(6) Uani 1 1 d . . . . .
H24A H 0.868034 0.308111 0.913102 0.034 Uiso 1 1 calc R U . . .
H24B H 0.852996 0.275142 0.835796 0.034 Uiso 1 1 calc R U . . .
Mn1' Mn 0.66705(4) 0.95732(2) 0.73745(2) 0.01886(9) Uani 1 1 d . . . . .
O1' O 0.8197(2) 0.87548(12) 0.80875(10) 0.0272(4) Uani 1 1 d . . . . .
O2' O 0.4362(2) 0.93981(12) 0.70819(11) 0.0254(4) Uani 1 1 d . . . . .
O3' O 0.7005(2) 0.82089(12) 0.69317(11) 0.0297(5) Uani 1 1 d . . . . .
O4' O 0.5691(2) 1.08218(12) 0.69535(10) 0.0234(4) Uani 1 1 d . . . . .
N1' N 0.6801(3) 0.95802(14) 0.60935(12) 0.0231(5) Uani 1 1 d . . . . .
N2' N 0.8569(2) 1.02497(14) 0.70340(12) 0.0213(5) Uani 1 1 d . . . . .
N3' N 0.7410(2) 1.03224(14) 0.82824(12) 0.0218(5) Uani 1 1 d . . . . .
N4' N 0.5419(2) 0.91441(14) 0.84318(12) 0.0235(5) Uani 1 1 d . . . . .
C1' C 0.8251(3) 0.96796(18) 0.59007(15) 0.0265(6) Uani 1 1 d . . . . .
H1'A H 0.831427 0.988017 0.540619 0.032 Uiso 1 1 calc R U . . .
H1'B H 0.871205 0.914348 0.593972 0.032 Uiso 1 1 calc R U . . .
C2' C 0.8971(3) 1.02604(17) 0.63563(15) 0.0232(6) Uani 1 1 d . . . . .
C3' C 0.9993(3) 1.07717(18) 0.61049(16) 0.0270(6) Uani 1 1 d . . . . .
H3' H 1.025947 1.077375 0.562616 0.032 Uiso 1 1 calc R U . . .
C4' C 1.0615(3) 1.12780(18) 0.65647(17) 0.0291(7) Uani 1 1 d . . . . .
H4' H 1.132748 1.162965 0.640544 0.035 Uiso 1 1 calc R U . . .
C5' C 1.0202(3) 1.12748(18) 0.72592(17) 0.0281(6) Uani 1 1 d . . . . .
H5' H 1.062751 1.162202 0.757911 0.034 Uiso 1 1 calc R U . . .
C6' C 0.9159(3) 1.07581(16) 0.74812(16) 0.0224(6) Uani 1 1 d . . . . .
C7' C 0.8598(3) 1.07291(17) 0.82035(16) 0.0241(6) Uani 1 1 d . . . . .
C8' C 0.9253(3) 1.10649(19) 0.87629(17) 0.0319(7) Uani 1 1 d . . . . .
H8' H 1.009330 1.134489 0.869740 0.038 Uiso 1 1 calc R U . . .
C9' C 0.8661(4) 1.0986(2) 0.94208(18) 0.0370(8) Uani 1 1 d . . . . .
H9' H 0.907457 1.123064 0.980956 0.044 Uiso 1 1 calc R U . . .
C10' C 0.7468(4) 1.0549(2) 0.95100(17) 0.0343(7) Uani 1 1 d . . . . .
H10' H 0.706557 1.047599 0.996101 0.041 Uiso 1 1 calc R U . . .
C11' C 0.6868(3) 1.02200(17) 0.89265(15) 0.0254(6) Uani 1 1 d . . . . .
C12' C 0.5566(3) 0.97461(18) 0.89809(15) 0.0268(6) Uani 1 1 d . . . . .
H12C H 0.552706 0.945958 0.944603 0.032 Uiso 1 1 calc R U . . .
H12D H 0.478548 1.012985 0.895005 0.032 Uiso 1 1 calc R U . . .
C13' C 0.6254(3) 0.88014(18) 0.58430(16) 0.0302(7) Uani 1 1 d . . . . .
H13C H 0.638972 0.878453 0.532968 0.036 Uiso 1 1 calc R U . . .
H13D H 0.526019 0.877748 0.593697 0.036 Uiso 1 1 calc R U . . .
C14' C 0.7599(3) 0.84080(19) 0.87206(17) 0.0314(7) Uani 1 1 d . . . . .
H14C H 0.783058 0.874852 0.911975 0.038 Uiso 1 1 calc R U . . .
H14D H 0.798154 0.785734 0.881715 0.038 Uiso 1 1 calc R U . . .
C15' C 0.5961(3) 1.02498(18) 0.57944(15) 0.0267(6) Uani 1 1 d . . . . .
H15C H 0.500553 1.006126 0.575594 0.032 Uiso 1 1 calc R U . . .
H15D H 0.629229 1.039247 0.531530 0.032 Uiso 1 1 calc R U . . .
C16' C 0.3771(3) 0.87707(18) 0.75391(16) 0.0292(7) Uani 1 1 d . . . . .
H16C H 0.423648 0.824480 0.746895 0.035 Uiso 1 1 calc R U . . .
H16D H 0.279002 0.870687 0.743017 0.035 Uiso 1 1 calc R U . . .
C17' C 0.8940(3) 0.81898(19) 0.76737(17) 0.0319(7) Uani 1 1 d . . . . .
H17C H 0.952596 0.784056 0.798284 0.038 Uiso 1 1 calc R U . . .
H17D H 0.953753 0.849178 0.733611 0.038 Uiso 1 1 calc R U . . .
C18' C 0.7973(4) 0.76736(19) 0.72869(18) 0.0336(7) Uani 1 1 d . . . . .
H18C H 0.847454 0.735002 0.694275 0.040 Uiso 1 1 calc R U . . .
H18D H 0.749149 0.729477 0.761769 0.040 Uiso 1 1 calc R U . . .
C19' C 0.3514(3) 1.01048(18) 0.69532(16) 0.0280(6) Uani 1 1 d . . . . .
H19C H 0.266152 1.005210 0.723043 0.034 Uiso 1 1 calc R U . . .
H19D H 0.326781 1.015200 0.645057 0.034 Uiso 1 1 calc R U . . .
C20' C 0.4276(3) 1.08488(19) 0.71564(16) 0.0279(6) Uani 1 1 d . . . . .
H20C H 0.384078 1.133584 0.693136 0.033 Uiso 1 1 calc R U . . .
H20D H 0.421430 1.089997 0.767057 0.033 Uiso 1 1 calc R U . . .
C21' C 0.6932(3) 0.80751(18) 0.61901(16) 0.0310(7) Uani 1 1 d . . . . .
H21C H 0.639725 0.757838 0.610658 0.037 Uiso 1 1 calc R U . . .
H21D H 0.786067 0.800317 0.599604 0.037 Uiso 1 1 calc R U . . .
C22' C 0.6063(3) 0.83545(18) 0.86525(17) 0.0295(7) Uani 1 1 d . . . . .
H22C H 0.583776 0.794409 0.830511 0.035 Uiso 1 1 calc R U . . .
H22D H 0.567145 0.816735 0.910909 0.035 Uiso 1 1 calc R U . . .
C23' C 0.5984(3) 1.10048(18) 0.62243(14) 0.0239(6) Uani 1 1 d . . . . .
H23C H 0.689567 1.126119 0.618249 0.029 Uiso 1 1 calc R U . . .
H23D H 0.530110 1.139957 0.603481 0.029 Uiso 1 1 calc R U . . .
C24' C 0.3939(3) 0.90136(19) 0.82865(16) 0.0283(6) Uani 1 1 d . . . . .
H24C H 0.342104 0.952023 0.836351 0.034 Uiso 1 1 calc R U . . .
H24D H 0.357633 0.858090 0.860936 0.034 Uiso 1 1 calc R U . . .
P1 P 0.69599(8) 0.68274(5) 0.42149(4) 0.02412(16) Uani 1 1 d . . . . .
F1 F 0.54979(19) 0.70889(12) 0.39128(11) 0.0403(5) Uani 1 1 d . . . . .
F2 F 0.7661(2) 0.70560(11) 0.34757(9) 0.0367(4) Uani 1 1 d . . . . .
F3 F 0.6727(2) 0.59253(11) 0.39677(14) 0.0584(7) Uani 1 1 d . . . . .
F4 F 0.8416(2) 0.65605(15) 0.45202(11) 0.0527(6) Uani 1 1 d . . . . .
F5 F 0.6259(2) 0.65967(13) 0.49514(11) 0.0489(6) Uani 1 1 d . . . . .
F6 F 0.7180(2) 0.77295(12) 0.44566(10) 0.0421(5) Uani 1 1 d . . . . .
P2 P 1.16778(8) 0.68661(5) 0.89284(4) 0.02451(16) Uani 1 1 d . . . . .
F7 F 1.1124(2) 0.77202(12) 0.91713(11) 0.0434(5) Uani 1 1 d . . . . .
F8 F 1.01561(19) 0.66162(12) 0.87160(10) 0.0368(4) Uani 1 1 d . . . . .
F9 F 1.1913(2) 0.72484(11) 0.81543(9) 0.0369(4) Uani 1 1 d . . . . .
F10 F 1.2239(2) 0.60089(11) 0.86687(11) 0.0397(5) Uani 1 1 d . . . . .
F11 F 1.3199(2) 0.71217(12) 0.91247(11) 0.0420(5) Uani 1 1 d . . . . .
F12 F 1.1463(3) 0.64726(15) 0.96897(10) 0.0583(6) Uani 1 1 d . . . . .
P3 P 0.16563(8) 0.80865(5) 0.56557(4) 0.02394(16) Uani 1 1 d . . . . .
F13 F 0.1440(2) 0.90528(11) 0.55974(11) 0.0452(5) Uani 1 1 d . . . . .
F14 F 0.0193(2) 0.79658(15) 0.53225(14) 0.0625(7) Uani 1 1 d . . . . .
F15 F 0.2319(3) 0.81050(12) 0.48973(10) 0.0509(6) Uani 1 1 d . . . . .
F16 F 0.1863(2) 0.71180(10) 0.57185(9) 0.0339(4) Uani 1 1 d . . . . .
F17 F 0.3097(2) 0.82059(13) 0.59992(13) 0.0545(6) Uani 1 1 d . . . . .
F18 F 0.0963(3) 0.80655(14) 0.64130(12) 0.0632(7) Uani 1 1 d . . . . .
P4 P 0.6652(12) 0.7990(5) 1.0924(5) 0.0248(10) Uani 0.574(3) 1 d . . P A 1
P4B P 0.6687(17) 0.8126(7) 1.0990(7) 0.0278(15) Uani 0.426(3) 1 d . . P A 2
F19 F 0.6806(7) 0.8895(5) 1.0568(4) 0.054(2) Uani 0.574(3) 1 d . . P A 1
F19B F 0.6157(10) 0.8410(8) 1.0274(4) 0.062(2) Uani 0.310(3) 1 d . . P A 3
F19C F 0.651(4) 0.884(3) 1.042(2) 0.029(3) Uani 0.116(3) 1 d . . P A 4
F20 F 0.5738(6) 0.7744(4) 1.0261(2) 0.0548(16) Uani 0.574(3) 1 d . . P A 1
F20B F 0.6251(9) 0.7221(5) 1.0879(6) 0.042(2) Uani 0.310(3) 1 d . . P A 3
F20C F 0.598(2) 0.7512(13) 1.0429(15) 0.027(3) Uani 0.116(3) 1 d . . P A 4
F21 F 0.8004(8) 0.7723(4) 1.0529(4) 0.0411(16) Uani 0.574(3) 1 d . . P A 1
F21B F 0.8188(11) 0.7927(6) 1.0687(6) 0.0356(18) Uani 0.426(3) 1 d . . P A 2
F22 F 0.6463(4) 0.7093(3) 1.1237(3) 0.0340(10) Uani 0.574(3) 1 d . . P A 1
F22B F 0.7232(8) 0.7814(6) 1.1783(4) 0.0363(17) Uani 0.310(3) 1 d . . P A 3
F22C F 0.675(2) 0.7361(12) 1.1494(10) 0.029(3) Uani 0.116(3) 1 d . . P A 4
F23 F 0.7510(4) 0.8231(4) 1.1577(2) 0.0426(11) Uani 0.574(3) 1 d . . P A 1
F23B F 0.7187(8) 0.9032(4) 1.1177(7) 0.047(2) Uani 0.310(3) 1 d . . P A 3
F23C F 0.7370(19) 0.8730(16) 1.1481(11) 0.027(3) Uani 0.116(3) 1 d . . P A 4
F24 F 0.52552(18) 0.82951(11) 1.13159(10) 0.0316(4) Uani 1 1 d . . . . .

loop_
_atom_site_aniso_label
_atom_site_aniso_U_11
_atom_site_aniso_U_22
_atom_site_aniso_U_33
_atom_site_aniso_U_23
_atom_site_aniso_U_13
_atom_site_aniso_U_12
Mn1 0.0186(2) 0.01808(19) 0.01783(19) 0.00122(15) -0.00061(17) 0.00046(18)
O1 0.0231(10) 0.0242(10) 0.0211(10) -0.0005(8) -0.0005(8) -0.0046(8)
O2 0.0254(10) 0.0226(10) 0.0240(10) -0.0022(8) -0.0004(9) 0.0002(9)
O3 0.0230(10) 0.0267(10) 0.0342(12) 0.0083(9) -0.0066(9) -0.0009(9)
O4 0.0259(11) 0.0244(10) 0.0233(10) 0.0007(8) -0.0014(8) -0.0024(8)
N1 0.0216(12) 0.0210(11) 0.0201(12) -0.0012(9) -0.0004(9) -0.0012(10)
N2 0.0197(12) 0.0209(11) 0.0226(12) 0.0033(9) -0.0014(9) -0.0018(10)
N3 0.0219(12) 0.0193(11) 0.0197(12) 0.0004(9) -0.0003(9) -0.0018(10)
N4 0.0227(12) 0.0218(12) 0.0226(12) 0.0009(9) -0.0027(10) 0.0020(10)
C1 0.0242(15) 0.0285(15) 0.0205(14) 0.0028(11) -0.0032(11) -0.0026(12)
C2 0.0174(13) 0.0228(14) 0.0227(14) 0.0051(11) -0.0005(11) -0.0033(11)
C3 0.0198(14) 0.0257(15) 0.0288(16) 0.0053(12) -0.0019(12) -0.0015(12)
C4 0.0220(14) 0.0210(14) 0.0359(17) 0.0048(12) -0.0005(12) -0.0009(12)
C5 0.0225(14) 0.0241(14) 0.0298(16) 0.0026(12) 0.0032(12) 0.0008(12)
C6 0.0209(14) 0.0199(13) 0.0222(14) 0.0015(11) 0.0022(11) 0.0003(11)
C7 0.0243(15) 0.0200(13) 0.0213(14) -0.0001(10) 0.0010(11) -0.0022(12)
C8 0.0317(17) 0.0306(16) 0.0307(17) -0.0029(13) 0.0029(13) 0.0064(14)
C9 0.0409(18) 0.0370(17) 0.0247(15) -0.0058(13) 0.0019(14) 0.0019(16)
C10 0.0297(16) 0.0356(17) 0.0221(15) -0.0023(12) -0.0027(12) -0.0031(13)
C11 0.0255(14) 0.0233(13) 0.0212(13) 0.0008(11) -0.0011(12) -0.0056(12)
C12 0.0247(14) 0.0262(14) 0.0189(14) 0.0025(11) -0.0050(11) -0.0010(12)
C13 0.0249(15) 0.0313(15) 0.0187(14) 0.0044(12) 0.0026(11) -0.0036(12)
C14 0.0261(15) 0.0275(15) 0.0201(14) 0.0035(12) -0.0016(12) -0.0024(12)
C15 0.0284(15) 0.0271(15) 0.0224(14) -0.0056(11) -0.0008(12) 0.0000(12)
C16 0.0261(15) 0.0279(15) 0.0238(14) -0.0062(12) 0.0030(12) 0.0036(12)
C17 0.0250(15) 0.0249(15) 0.0294(16) 0.0027(12) -0.0033(12) -0.0077(12)
C18 0.0215(14) 0.0338(17) 0.0338(17) 0.0065(13) -0.0006(12) -0.0070(13)
C19 0.0316(16) 0.0193(13) 0.0287(15) 0.0021(11) -0.0041(13) -0.0053(12)
C20 0.0254(15) 0.0253(14) 0.0231(15) 0.0002(11) -0.0030(12) -0.0062(12)
C21 0.0223(14) 0.0300(15) 0.0273(15) -0.0007(12) -0.0046(12) 0.0066(12)
C22 0.0265(15) 0.0276(15) 0.0286(16) -0.0012(12) -0.0061(12) 0.0065(12)
C23 0.0335(17) 0.0275(15) 0.0235(14) 0.0034(11) -0.0008(13) -0.0097(13)
C24 0.0366(17) 0.0235(14) 0.0243(14) 0.0067(11) -0.0085(13) -0.0040(14)
Mn1' 0.0193(2) 0.01849(19) 0.0186(2) 0.00115(15) -0.00017(18) -0.00052(18)
O1' 0.0282(11) 0.0243(10) 0.0288(11) 0.0024(8) 0.0003(9) 0.0060(9)
O2' 0.0215(10) 0.0268(10) 0.0276(11) 0.0034(8) -0.0009(8) -0.0004(9)
O3' 0.0345(12) 0.0267(11) 0.0280(11) -0.0041(8) -0.0026(9) 0.0076(9)
O4' 0.0272(10) 0.0249(10) 0.0181(10) 0.0009(8) -0.0029(8) 0.0021(9)
N1' 0.0236(12) 0.0227(11) 0.0232(12) -0.0043(9) 0.0002(10) -0.0011(10)
N2' 0.0195(12) 0.0224(12) 0.0218(12) 0.0017(9) 0.0008(9) 0.0014(10)
N3' 0.0255(12) 0.0193(12) 0.0205(12) 0.0001(9) -0.0019(10) 0.0016(10)
N4' 0.0241(12) 0.0241(12) 0.0219(12) 0.0030(10) 0.0013(10) 0.0001(10)
C1' 0.0282(15) 0.0282(15) 0.0230(14) -0.0008(11) 0.0056(12) 0.0018(13)
C2' 0.0225(14) 0.0218(14) 0.0250(15) 0.0034(11) 0.0017(11) 0.0043(11)
C3' 0.0230(14) 0.0274(15) 0.0302(16) 0.0058(12) 0.0054(12) 0.0034(12)
C4' 0.0218(14) 0.0256(15) 0.0390(18) 0.0104(13) 0.0028(13) 0.0003(12)
C5' 0.0242(15) 0.0215(14) 0.0382(18) 0.0021(12) -0.0070(13) 0.0007(12)
C6' 0.0199(14) 0.0185(13) 0.0285(15) 0.0044(11) -0.0051(12) 0.0020(11)
C7' 0.0235(15) 0.0204(14) 0.0283(15) -0.0011(11) -0.0049(12) 0.0029(12)
C8' 0.0319(17) 0.0293(16) 0.0346(18) -0.0039(13) -0.0076(14) -0.0018(14)
C9' 0.042(2) 0.0368(18) 0.0322(18) -0.0066(14) -0.0133(15) -0.0035(15)
C10' 0.0423(19) 0.0405(18) 0.0202(15) -0.0032(13) -0.0024(13) 0.0016(16)
C11' 0.0298(15) 0.0240(14) 0.0219(14) 0.0018(11) -0.0035(12) 0.0055(13)
C12' 0.0302(16) 0.0307(16) 0.0193(14) 0.0009(12) 0.0028(12) 0.0026(13)
C13' 0.0370(17) 0.0293(15) 0.0249(15) -0.0099(12) 0.0031(13) -0.0086(14)
C14' 0.0368(18) 0.0281(16) 0.0286(17) 0.0078(13) -0.0005(13) 0.0067(14)
C15' 0.0300(16) 0.0325(16) 0.0176(14) -0.0004(12) -0.0013(12) -0.0013(13)
C16' 0.0261(15) 0.0274(15) 0.0338(17) 0.0021(13) 0.0021(13) -0.0044(12)
C17' 0.0305(16) 0.0272(16) 0.0380(18) 0.0004(13) 0.0005(14) 0.0101(13)
C18' 0.0383(18) 0.0233(15) 0.0389(18) 0.0000(13) 0.0004(15) 0.0088(14)
C19' 0.0238(15) 0.0313(15) 0.0284(16) 0.0047(12) -0.0010(12) 0.0053(13)
C20' 0.0271(15) 0.0292(15) 0.0272(16) -0.0002(12) 0.0008(12) 0.0085(13)
C21' 0.0359(17) 0.0255(15) 0.0320(16) -0.0062(12) 0.0063(14) -0.0040(13)
C22' 0.0348(17) 0.0236(15) 0.0295(16) 0.0086(12) 0.0037(13) 0.0010(13)
C23' 0.0279(15) 0.0248(14) 0.0185(14) 0.0039(11) -0.0009(11) 0.0017(12)
C24' 0.0236(15) 0.0298(15) 0.0312(16) 0.0026(13) 0.0062(12) -0.0050(13)
P1 0.0218(4) 0.0239(4) 0.0262(4) 0.0050(3) 0.0006(3) -0.0021(3)
F1 0.0310(10) 0.0438(11) 0.0467(12) -0.0070(9) -0.0137(9) 0.0060(9)
F2 0.0497(12) 0.0378(10) 0.0226(9) -0.0028(8) 0.0078(8) -0.0038(9)
F3 0.0396(12) 0.0238(10) 0.113(2) -0.0156(11) 0.0235(13) -0.0072(9)
F4 0.0246(10) 0.0833(16) 0.0480(12) 0.0244(11) -0.0013(9) 0.0063(11)
F5 0.0400(12) 0.0617(13) 0.0426(12) 0.0255(10) 0.0163(9) 0.0047(10)
F6 0.0492(12) 0.0417(11) 0.0368(11) -0.0174(9) 0.0112(9) -0.0194(9)
P2 0.0265(4) 0.0246(4) 0.0224(4) 0.0006(3) -0.0008(3) 0.0005(3)
F7 0.0380(11) 0.0395(11) 0.0542(13) -0.0206(9) -0.0051(9) 0.0092(9)
F8 0.0261(9) 0.0408(11) 0.0440(11) -0.0060(9) 0.0040(8) -0.0081(8)
F9 0.0373(10) 0.0422(10) 0.0302(9) 0.0130(8) 0.0031(8) -0.0023(9)
F10 0.0452(12) 0.0253(9) 0.0488(12) -0.0043(8) 0.0005(9) 0.0042(9)
F11 0.0326(10) 0.0405(10) 0.0536(12) -0.0090(9) -0.0177(9) 0.0046(9)
F12 0.0757(17) 0.0729(15) 0.0247(10) 0.0165(10) 0.0089(11) 0.0031(14)
P3 0.0246(4) 0.0260(4) 0.0210(4) 0.0023(3) 0.0020(3) -0.0016(3)
F13 0.0575(14) 0.0271(9) 0.0505(12) 0.0030(8) 0.0065(10) 0.0016(9)
F14 0.0382(12) 0.0591(14) 0.0896(19) 0.0085(13) -0.0270(12) -0.0072(11)
F15 0.0823(17) 0.0417(11) 0.0285(10) 0.0019(8) 0.0195(10) -0.0076(11)
F16 0.0447(11) 0.0265(9) 0.0305(9) 0.0010(7) -0.0005(9) -0.0006(8)
F17 0.0432(12) 0.0499(12) 0.0699(15) 0.0060(11) -0.0292(12) -0.0112(11)
F18 0.0962(19) 0.0476(13) 0.0459(13) -0.0051(10) 0.0407(13) -0.0067(13)
P4 0.0267(15) 0.023(2) 0.0242(17) 0.0068(15) 0.0029(12) 0.0061(17)
P4B 0.0259(18) 0.025(3) 0.033(3) 0.0025(18) 0.0030(17) 0.001(2)
F19 0.046(4) 0.035(3) 0.079(6) 0.023(3) 0.021(3) 0.010(3)
F19B 0.058(5) 0.096(7) 0.030(3) 0.023(4) 0.001(3) 0.020(5)
F19C 0.031(6) 0.027(5) 0.028(5) 0.001(4) 0.001(4) 0.000(4)
F20 0.067(3) 0.070(4) 0.028(2) -0.006(2) -0.0208(19) 0.013(3)
F20B 0.043(4) 0.035(4) 0.048(5) -0.010(4) 0.006(4) -0.008(3)
F20C 0.027(5) 0.024(5) 0.031(5) -0.004(4) 0.002(4) -0.001(4)
F21 0.044(3) 0.041(4) 0.038(4) 0.007(2) 0.018(3) 0.010(3)
F21B 0.032(3) 0.035(4) 0.040(4) -0.004(3) 0.009(3) -0.001(3)
F22 0.029(2) 0.0246(19) 0.048(3) 0.0096(19) 0.002(2) 0.0020(15)
F22B 0.036(4) 0.042(4) 0.030(3) 0.003(3) -0.001(3) 0.019(3)
F22C 0.031(6) 0.027(5) 0.028(5) 0.001(4) 0.001(4) 0.000(4)
F23 0.0277(19) 0.065(3) 0.036(2) -0.012(2) -0.0072(16) -0.012(2)
F23B 0.032(4) 0.021(3) 0.088(6) 0.001(3) 0.011(4) -0.001(3)
F23C 0.027(5) 0.024(5) 0.031(5) -0.004(4) 0.002(4) -0.001(4)
F24 0.0240(9) 0.0310(9) 0.0398(10) -0.0020(8) 0.0025(8) 0.0009(7)

loop_
_atom_type_symbol
_atom_type_description
_atom_type_scat_dispersion_real
_atom_type_scat_dispersion_imag
_atom_type_scat_source
C C 0.0033 0.0016 'International Tables Vol C Tables 4.2.6.8 and 6.1.1.4'
H H 0.0000 0.0000 'International Tables Vol C Tables 4.2.6.8 and 6.1.1.4'
F F 0.0171 0.0103 'International Tables Vol C Tables 4.2.6.8 and 6.1.1.4'
Mn Mn 0.3368 0.7283 'International Tables Vol C Tables 4.2.6.8 and 6.1.1.4'
N N 0.0061 0.0033 'International Tables Vol C Tables 4.2.6.8 and 6.1.1.4'
O O 0.0106 0.0060 'International Tables Vol C Tables 4.2.6.8 and 6.1.1.4'
P P 0.1023 0.0942 'International Tables Vol C Tables 4.2.6.8 and 6.1.1.4'

loop_
_exptl_crystal_face_index_h
_exptl_crystal_face_index_k
_exptl_crystal_face_index_l
_exptl_crystal_face_perp_dist
-1.00 -1.00 -1.00 0.0210
-1.00 1.00 0.00 0.0280
0.00 1.00 -1.00 0.0310
0.00 -1.00 1.00 0.0270
0.00 -1.00 0.00 0.0180
0.00 1.00 0.00 0.0410
0.00 1.00 1.00 0.0410
0.00 0.00 -1.00 0.0140
0.00 0.00 1.00 0.0270
1.00 0.00 0.00 0.0190

loop_
_geom_angle_atom_site_label_1
_geom_angle_atom_site_label_2
_geom_angle_atom_site_label_3
_geom_angle
_geom_angle_site_symmetry_1
_geom_angle_site_symmetry_3
_geom_angle_publ_flag
O1 Mn1 O3 66.98(7) . . ?
O1 Mn1 N1 71.66(7) . . ?
O2 Mn1 O1 131.67(7) . . ?
O2 Mn1 O3 86.94(7) . . ?
O2 Mn1 O4 69.58(7) . . ?
O2 Mn1 N1 70.89(7) . . ?
O2 Mn1 N4 78.73(8) . . ?
O3 Mn1 N1 94.81(7) . . ?
O4 Mn1 O1 152.64(7) . . ?
O4 Mn1 O3 138.63(7) . . ?
O4 Mn1 N1 108.00(7) . . ?
O4 Mn1 N4 73.56(8) . . ?
N2 Mn1 O1 73.78(8) . . ?
N2 Mn1 O2 120.01(8) . . ?
N2 Mn1 O3 140.74(8) . . ?
N2 Mn1 O4 80.23(8) . . ?
N2 Mn1 N1 71.27(8) . . ?
N2 Mn1 N4 139.57(9) . . ?
N3 Mn1 O1 89.06(7) . . ?
N3 Mn1 O2 138.83(8) . . ?
N3 Mn1 O3 108.39(8) . . ?
N3 Mn1 O4 74.41(8) . . ?
N3 Mn1 N1 141.26(8) . . ?
N3 Mn1 N2 71.16(9) . . ?
N3 Mn1 N4 72.45(8) . . ?
N4 Mn1 O1 122.59(8) . . ?
N4 Mn1 O3 68.61(8) . . ?
N4 Mn1 N1 146.19(8) . . ?
C14 O1 Mn1 115.17(15) . . ?
C17 O1 Mn1 111.56(16) . . ?
C17 O1 C14 114.3(2) . . ?
C16 O2 Mn1 109.15(15) . . ?
C19 O2 Mn1 118.26(16) . . ?
C19 O2 C16 115.0(2) . . ?
C18 O3 Mn1 118.96(17) . . ?
C21 O3 Mn1 119.15(17) . . ?
C21 O3 C18 112.5(2) . . ?
C20 O4 Mn1 106.39(16) . . ?
C20 O4 C23 116.0(2) . . ?
C23 O4 Mn1 114.00(16) . . ?
C1 N1 Mn1 110.25(16) . . ?
C13 N1 Mn1 105.22(16) . . ?
C13 N1 C1 110.3(2) . . ?
C13 N1 C15 108.6(2) . . ?
C15 N1 Mn1 111.31(17) . . ?
C15 N1 C1 111.0(2) . . ?
C2 N2 Mn1 122.07(19) . . ?
C2 N2 C6 119.2(2) . . ?
C6 N2 Mn1 118.28(18) . . ?
C7 N3 Mn1 119.16(18) . . ?
C11 N3 Mn1 119.26(19) . . ?
C11 N3 C7 119.4(2) . . ?
C12 N4 Mn1 107.34(16) . . ?
C12 N4 C22 110.7(2) . . ?
C12 N4 C24 111.2(2) . . ?
C22 N4 Mn1 110.41(17) . . ?
C24 N4 Mn1 109.71(17) . . ?
C24 N4 C22 107.5(2) . . ?
N1 C1 H1A 108.7 . . ?
N1 C1 H1B 108.7 . . ?
N1 C1 C2 114.3(2) . . ?
H1A C1 H1B 107.6 . . ?
C2 C1 H1A 108.7 . . ?
C2 C1 H1B 108.7 . . ?
N2 C2 C1 117.2(2) . . ?
N2 C2 C3 121.8(3) . . ?
C3 C2 C1 121.0(3) . . ?
C2 C3 H3 120.6 . . ?
C4 C3 C2 118.8(3) . . ?
C4 C3 H3 120.6 . . ?
C3 C4 H4 120.2 . . ?
C5 C4 C3 119.6(3) . . ?
C5 C4 H4 120.2 . . ?
C4 C5 H5 120.8 . . ?
C4 C5 C6 118.4(3) . . ?
C6 C5 H5 120.8 . . ?
N2 C6 C5 122.3(3) . . ?
N2 C6 C7 115.6(2) . . ?
C5 C6 C7 122.1(3) . . ?
N3 C7 C6 114.8(2) . . ?
N3 C7 C8 121.6(3) . . ?
C8 C7 C6 123.6(3) . . ?
C7 C8 H8 120.7 . . ?
C9 C8 C7 118.5(3) . . ?
C9 C8 H8 120.7 . . ?
C8 C9 H9 120.3 . . ?
C10 C9 C8 119.5(3) . . ?
C10 C9 H9 120.3 . . ?
C9 C10 H10 120.4 . . ?
C9 C10 C11 119.3(3) . . ?
C11 C10 H10 120.4 . . ?
N3 C11 C10 121.6(3) . . ?
N3 C11 C12 115.1(2) . . ?
C10 C11 C12 123.4(3) . . ?
N4 C12 C11 111.5(2) . . ?
N4 C12 H12A 109.3 . . ?
N4 C12 H12B 109.3 . . ?
C11 C12 H12A 109.3 . . ?
C11 C12 H12B 109.3 . . ?
H12A C12 H12B 108.0 . . ?
N1 C13 H13A 109.1 . . ?
N1 C13 H13B 109.1 . . ?
N1 C13 C14 112.6(2) . . ?
H13A C13 H13B 107.8 . . ?
C14 C13 H13A 109.1 . . ?
C14 C13 H13B 109.1 . . ?
O1 C14 C13 110.8(2) . . ?
O1 C14 H14A 109.5 . . ?
O1 C14 H14B 109.5 . . ?
C13 C14 H14A 109.5 . . ?
C13 C14 H14B 109.5 . . ?
H14A C14 H14B 108.1 . . ?
N1 C15 H15A 109.6 . . ?
N1 C15 H15B 109.6 . . ?
N1 C15 C16 110.1(2) . . ?
H15A C15 H15B 108.2 . . ?
C16 C15 H15A 109.6 . . ?
C16 C15 H15B 109.6 . . ?
O2 C16 C15 109.2(2) . . ?
O2 C16 H16A 109.8 . . ?
O2 C16 H16B 109.8 . . ?
C15 C16 H16A 109.8 . . ?
C15 C16 H16B 109.8 . . ?
H16A C16 H16B 108.3 . . ?
O1 C17 H17A 109.6 . . ?
O1 C17 H17B 109.6 . . ?
O1 C17 C18 110.4(2) . . ?
H17A C17 H17B 108.1 . . ?
C18 C17 H17A 109.6 . . ?
C18 C17 H17B 109.6 . . ?
O3 C18 C17 106.8(2) . . ?
O3 C18 H18A 110.4 . . ?
O3 C18 H18B 110.4 . . ?
C17 C18 H18A 110.4 . . ?
C17 C18 H18B 110.4 . . ?
H18A C18 H18B 108.6 . . ?
O2 C19 H19A 109.9 . . ?
O2 C19 H19B 109.9 . . ?
O2 C19 C20 109.1(2) . . ?
H19A C19 H19B 108.3 . . ?
C20 C19 H19A 109.9 . . ?
C20 C19 H19B 109.9 . . ?
O4 C20 C19 112.0(2) . . ?
O4 C20 H20A 109.2 . . ?
O4 C20 H20B 109.2 . . ?
C19 C20 H20A 109.2 . . ?
C19 C20 H20B 109.2 . . ?
H20A C20 H20B 107.9 . . ?
O3 C21 H21A 110.3 . . ?
O3 C21 H21B 110.3 . . ?
O3 C21 C22 107.1(2) . . ?
H21A C21 H21B 108.5 . . ?
C22 C21 H21A 110.3 . . ?
C22 C21 H21B 110.3 . . ?
N4 C22 C21 112.4(2) . . ?
N4 C22 H22A 109.1 . . ?
N4 C22 H22B 109.1 . . ?
C21 C22 H22A 109.1 . . ?
C21 C22 H22B 109.1 . . ?
H22A C22 H22B 107.9 . . ?
O4 C23 H23A 109.3 . . ?
O4 C23 H23B 109.3 . . ?
O4 C23 C24 111.7(2) . . ?
H23A C23 H23B 107.9 . . ?
C24 C23 H23A 109.3 . . ?
C24 C23 H23B 109.3 . . ?
N4 C24 C23 113.5(2) . . ?
N4 C24 H24A 108.9 . . ?
N4 C24 H24B 108.9 . . ?
C23 C24 H24A 108.9 . . ?
C23 C24 H24B 108.9 . . ?
H24A C24 H24B 107.7 . . ?
O1' Mn1' O3' 67.23(7) . . ?
O1' Mn1' N1' 121.11(8) . . ?
O1' Mn1' N4' 72.81(8) . . ?
O2' Mn1' O1' 131.50(7) . . ?
O2' Mn1' O3' 85.47(7) . . ?
O2' Mn1' O4' 69.25(7) . . ?
O2' Mn1' N1' 78.86(8) . . ?
O2' Mn1' N4' 71.34(8) . . ?
O4' Mn1' O1' 154.25(7) . . ?
O4' Mn1' O3' 136.64(7) . . ?
O4' Mn1' N1' 73.22(7) . . ?
O4' Mn1' N4' 107.30(8) . . ?
N1' Mn1' O3' 67.54(7) . . ?
N2' Mn1' O1' 84.82(8) . . ?
N2' Mn1' O2' 142.25(8) . . ?
N2' Mn1' O3' 104.01(8) . . ?
N2' Mn1' O4' 79.79(8) . . ?
N2' Mn1' N1' 71.75(8) . . ?
N2' Mn1' N3' 71.30(9) . . ?
N2' Mn1' N4' 140.98(8) . . ?
N3' Mn1' O1' 71.20(8) . . ?
N3' Mn1' O2' 124.25(8) . . ?
N3' Mn1' O3' 138.43(8) . . ?
N3' Mn1' O4' 84.29(7) . . ?
N3' Mn1' N1' 139.42(8) . . ?
N3' Mn1' N4' 71.37(8) . . ?
N4' Mn1' O3' 96.36(8) . . ?
N4' Mn1' N1' 147.27(8) . . ?
C14' O1' Mn1' 114.75(17) . . ?
C17' O1' Mn1' 111.21(17) . . ?
C17' O1' C14' 114.9(2) . . ?
C16' O2' Mn1' 109.50(16) . . ?
C19' O2' Mn1' 119.19(17) . . ?
C19' O2' C16' 115.1(2) . . ?
C18' O3' Mn1' 118.28(17) . . ?
C21' O3' Mn1' 120.53(17) . . ?
C21' O3' C18' 112.5(2) . . ?
C20' O4' Mn1' 109.28(17) . . ?
C20' O4' C23' 116.3(2) . . ?
C23' O4' Mn1' 113.14(16) . . ?
C1' N1' Mn1' 107.10(16) . . ?
C1' N1' C13' 111.0(2) . . ?
C13' N1' Mn1' 109.39(17) . . ?
C15' N1' Mn1' 109.55(16) . . ?
C15' N1' C1' 111.4(2) . . ?
C15' N1' C13' 108.3(2) . . ?
C2' N2' Mn1' 120.27(19) . . ?
C6' N2' Mn1' 119.03(19) . . ?
C6' N2' C2' 119.7(2) . . ?
C7' N3' Mn1' 118.12(19) . . ?
C11' N3' Mn1' 121.08(19) . . ?
C11' N3' C7' 119.1(3) . . ?
C12' N4' Mn1' 110.84(17) . . ?
C12' N4' C22' 111.0(2) . . ?
C12' N4' C24' 109.6(2) . . ?
C22' N4' Mn1' 104.18(17) . . ?
C22' N4' C24' 109.3(2) . . ?
C24' N4' Mn1' 111.85(17) . . ?
N1' C1' H1'A 109.1 . . ?
N1' C1' H1'B 109.1 . . ?
N1' C1' C2' 112.3(2) . . ?
H1'A C1' H1'B 107.9 . . ?
C2' C1' H1'A 109.1 . . ?
C2' C1' H1'B 109.1 . . ?
N2' C2' C1' 115.7(2) . . ?
N2' C2' C3' 121.9(3) . . ?
C3' C2' C1' 122.4(3) . . ?
C2' C3' H3' 120.8 . . ?
C4' C3' C2' 118.5(3) . . ?
C4' C3' H3' 120.8 . . ?
C3' C4' H4' 120.0 . . ?
C3' C4' C5' 120.0(3) . . ?
C5' C4' H4' 120.0 . . ?
C4' C5' H5' 120.4 . . ?
C4' C5' C6' 119.1(3) . . ?
C6' C5' H5' 120.4 . . ?
N2' C6' C5' 120.8(3) . . ?
N2' C6' C7' 115.5(2) . . ?
C5' C6' C7' 123.6(3) . . ?
N3' C7' C6' 114.9(2) . . ?
N3' C7' C8' 121.9(3) . . ?
C8' C7' C6' 123.2(3) . . ?
C7' C8' H8' 120.7 . . ?
C7' C8' C9' 118.7(3) . . ?
C9' C8' H8' 120.7 . . ?
C8' C9' H9' 120.1 . . ?
C10' C9' C8' 119.8(3) . . ?
C10' C9' H9' 120.1 . . ?
C9' C10' H10' 120.7 . . ?
C9' C10' C11' 118.6(3) . . ?
C11' C10' H10' 120.7 . . ?
N3' C11' C10' 121.8(3) . . ?
N3' C11' C12' 116.5(3) . . ?
C10' C11' C12' 121.7(3) . . ?
N4' C12' C11' 113.5(2) . . ?
N4' C12' H12C 108.9 . . ?
N4' C12' H12D 108.9 . . ?
C11' C12' H12C 108.9 . . ?
C11' C12' H12D 108.9 . . ?
H12C C12' H12D 107.7 . . ?
N1' C13' H13C 109.1 . . ?
N1' C13' H13D 109.1 . . ?
N1' C13' C21' 112.4(3) . . ?
H13C C13' H13D 107.9 . . ?
C21' C13' H13C 109.1 . . ?
C21' C13' H13D 109.1 . . ?
O1' C14' H14C 109.5 . . ?
O1' C14' H14D 109.5 . . ?
O1' C14' C22' 110.8(3) . . ?
H14C C14' H14D 108.1 . . ?
C22' C14' H14C 109.5 . . ?
C22' C14' H14D 109.5 . . ?
N1' C15' H15C 108.9 . . ?
N1' C15' H15D 108.9 . . ?
N1' C15' C23' 113.4(2) . . ?
H15C C15' H15D 107.7 . . ?
C23' C15' H15C 108.9 . . ?
C23' C15' H15D 108.9 . . ?
O2' C16' H16C 110.0 . . ?
O2' C16' H16D 110.0 . . ?
O2' C16' C24' 108.5(2) . . ?
H16C C16' H16D 108.4 . . ?
C24' C16' H16C 110.0 . . ?
C24' C16' H16D 110.0 . . ?
O1' C17' H17C 109.6 . . ?
O1' C17' H17D 109.6 . . ?
O1' C17' C18' 110.1(3) . . ?
H17C C17' H17D 108.2 . . ?
C18' C17' H17C 109.6 . . ?
C18' C17' H17D 109.6 . . ?
O3' C18' C17' 107.6(2) . . ?
O3' C18' H18C 110.2 . . ?
O3' C18' H18D 110.2 . . ?
C17' C18' H18C 110.2 . . ?
C17' C18' H18D 110.2 . . ?
H18C C18' H18D 108.5 . . ?
O2' C19' H19C 109.8 . . ?
O2' C19' H19D 109.8 . . ?
O2' C19' C20' 109.3(2) . . ?
H19C C19' H19D 108.3 . . ?
C20' C19' H19C 109.8 . . ?
C20' C19' H19D 109.8 . . ?
O4' C20' C19' 112.2(2) . . ?
O4' C20' H20C 109.2 . . ?
O4' C20' H20D 109.2 . . ?
C19' C20' H20C 109.2 . . ?
C19' C20' H20D 109.2 . . ?
H20C C20' H20D 107.9 . . ?
O3' C21' C13' 108.0(2) . . ?
O3' C21' H21C 110.1 . . ?
O3' C21' H21D 110.1 . . ?
C13' C21' H21C 110.1 . . ?
C13' C21' H21D 110.1 . . ?
H21C C21' H21D 108.4 . . ?
N4' C22' C14' 112.9(3) . . ?
N4' C22' H22C 109.0 . . ?
N4' C22' H22D 109.0 . . ?
C14' C22' H22C 109.0 . . ?
C14' C22' H22D 109.0 . . ?
H22C C22' H22D 107.8 . . ?
O4' C23' C15' 112.0(2) . . ?
O4' C23' H23C 109.2 . . ?
O4' C23' H23D 109.2 . . ?
C15' C23' H23C 109.2 . . ?
C15' C23' H23D 109.2 . . ?
H23C C23' H23D 107.9 . . ?
N4' C24' C16' 109.3(2) . . ?
N4' C24' H24C 109.8 . . ?
N4' C24' H24D 109.8 . . ?
C16' C24' H24C 109.8 . . ?
C16' C24' H24D 109.8 . . ?
H24C C24' H24D 108.3 . . ?
F1 P1 F2 90.80(11) . . ?
F1 P1 F5 89.16(12) . . ?
F3 P1 F1 90.13(12) . . ?
F3 P1 F2 89.53(12) . . ?
F3 P1 F4 89.61(14) . . ?
F3 P1 F5 90.29(13) . . ?
F4 P1 F1 179.56(13) . . ?
F4 P1 F2 89.55(11) . . ?
F4 P1 F5 90.49(11) . . ?
F5 P1 F2 179.81(13) . . ?
F6 P1 F1 89.32(11) . . ?
F6 P1 F2 90.34(10) . . ?
F6 P1 F3 179.43(14) . . ?
F6 P1 F4 90.94(13) . . ?
F6 P1 F5 89.85(12) . . ?
F7 P2 F8 89.87(11) . . ?
F7 P2 F9 89.85(11) . . ?
F7 P2 F10 178.98(12) . . ?
F7 P2 F11 90.20(11) . . ?
F8 P2 F10 90.00(11) . . ?
F9 P2 F8 89.74(11) . . ?
F9 P2 F10 89.14(11) . . ?
F11 P2 F8 178.88(12) . . ?
F11 P2 F9 89.14(11) . . ?
F11 P2 F10 89.92(11) . . ?
F12 P2 F7 91.29(13) . . ?
F12 P2 F8 90.52(13) . . ?
F12 P2 F9 178.83(13) . . ?
F12 P2 F10 89.72(12) . . ?
F12 P2 F11 90.59(13) . . ?
F13 P3 F16 179.54(13) . . ?
F14 P3 F13 89.69(13) . . ?
F14 P3 F16 90.12(12) . . ?
F14 P3 F18 88.93(16) . . ?
F15 P3 F13 90.28(11) . . ?
F15 P3 F14 90.02(15) . . ?
F15 P3 F16 90.13(10) . . ?
F15 P3 F18 178.95(16) . . ?
F17 P3 F13 90.32(12) . . ?
F17 P3 F14 179.03(15) . . ?
F17 P3 F15 90.95(14) . . ?
F17 P3 F16 89.87(11) . . ?
F17 P3 F18 90.10(15) . . ?
F18 P3 F13 89.73(12) . . ?
F18 P3 F16 89.86(11) . . ?
F19 P4 F24 88.8(5) . . ?
F20 P4 F19 88.8(6) . . ?
F20 P4 F24 89.1(6) . . ?
F21 P4 F19 89.3(7) . . ?
F21 P4 F20 90.5(6) . . ?
F21 P4 F24 178.1(7) . . ?
F22 P4 F19 177.1(7) . . ?
F22 P4 F20 88.4(5) . . ?
F22 P4 F21 90.4(6) . . ?
F22 P4 F24 91.4(6) . . ?
F23 P4 F19 91.5(5) . . ?
F23 P4 F20 178.7(8) . . ?
F23 P4 F21 90.7(6) . . ?
F23 P4 F22 91.4(6) . . ?
F23 P4 F24 89.6(5) . . ?
F19B P4B F20B 92.5(9) . . ?
F19B P4B F21B 92.8(9) . . ?
F19B P4B F22B 178.7(13) . . ?
F19B P4B F23B 92.8(10) . . ?
F19B P4B F24 89.9(9) . . ?
F19C P4B F20C 87.8(17) . . ?
F19C P4B F21B 90.4(18) . . ?
F20B P4B F21B 89.7(8) . . ?
F20B P4B F22B 87.2(9) . . ?
F20B P4B F23B 174.7(12) . . ?
F21B P4B F20C 90.9(10) . . ?
F21B P4B F22B 88.5(9) . . ?
F21B P4B F23B 90.1(8) . . ?
F22C P4B F19C 172.9(18) . . ?
F22C P4B F20C 85.2(13) . . ?
F22C P4B F21B 91.0(11) . . ?
F22C P4B F24 86.5(10) . . ?
F23B P4B F22B 87.5(8) . . ?
F23C P4B F19C 89.4(17) . . ?
F23C P4B F20C 177.0(17) . . ?
F23C P4B F21B 88.0(11) . . ?
F23C P4B F22C 97.6(14) . . ?
F23C P4B F24 91.2(10) . . ?
F24 P4B F19C 92.2(17) . . ?
F24 P4B F20B 89.5(8) . . ?
F24 P4B F20C 90.0(11) . . ?
F24 P4B F21B 177.3(12) . . ?
F24 P4B F22B 88.8(8) . . ?
F24 P4B F23B 90.4(7) . . ?

loop_
_geom_bond_atom_site_label_1
_geom_bond_atom_site_label_2
_geom_bond_distance
_geom_bond_site_symmetry_2
_geom_bond_publ_flag
Mn1 O1 2.419(2) . ?
Mn1 O2 2.3355(19) . ?
Mn1 O3 2.457(2) . ?
Mn1 O4 2.386(2) . ?
Mn1 N1 2.485(2) . ?
Mn1 N2 2.287(2) . ?
Mn1 N3 2.262(2) . ?
Mn1 N4 2.389(2) . ?
O1 C14 1.448(3) . ?
O1 C17 1.438(3) . ?
O2 C16 1.447(3) . ?
O2 C19 1.440(3) . ?
O3 C18 1.444(3) . ?
O3 C21 1.437(3) . ?
O4 C20 1.429(3) . ?
O4 C23 1.442(3) . ?
N1 C1 1.487(4) . ?
N1 C13 1.479(4) . ?
N1 C15 1.482(4) . ?
N2 C2 1.337(4) . ?
N2 C6 1.346(4) . ?
N3 C7 1.352(4) . ?
N3 C11 1.337(4) . ?
N4 C12 1.479(4) . ?
N4 C22 1.491(4) . ?
N4 C24 1.485(4) . ?
C1 H1A 0.9900 . ?
C1 H1B 0.9900 . ?
C1 C2 1.507(4) . ?
C2 C3 1.396(4) . ?
C3 H3 0.9500 . ?
C3 C4 1.389(4) . ?
C4 H4 0.9500 . ?
C4 C5 1.378(4) . ?
C5 H5 0.9500 . ?
C5 C6 1.396(4) . ?
C6 C7 1.488(4) . ?
C7 C8 1.389(4) . ?
C8 H8 0.9500 . ?
C8 C9 1.389(4) . ?
C9 H9 0.9500 . ?
C9 C10 1.375(5) . ?
C10 H10 0.9500 . ?
C10 C11 1.390(4) . ?
C11 C12 1.508(4) . ?
C12 H12A 0.9900 . ?
C12 H12B 0.9900 . ?
C13 H13A 0.9900 . ?
C13 H13B 0.9900 . ?
C13 C14 1.508(4) . ?
C14 H14A 0.9900 . ?
C14 H14B 0.9900 . ?
C15 H15A 0.9900 . ?
C15 H15B 0.9900 . ?
C15 C16 1.508(4) . ?
C16 H16A 0.9900 . ?
C16 H16B 0.9900 . ?
C17 H17A 0.9900 . ?
C17 H17B 0.9900 . ?
C17 C18 1.498(4) . ?
C18 H18A 0.9900 . ?
C18 H18B 0.9900 . ?
C19 H19A 0.9900 . ?
C19 H19B 0.9900 . ?
C19 C20 1.520(4) . ?
C20 H20A 0.9900 . ?
C20 H20B 0.9900 . ?
C21 H21A 0.9900 . ?
C21 H21B 0.9900 . ?
C21 C22 1.498(4) . ?
C22 H22A 0.9900 . ?
C22 H22B 0.9900 . ?
C23 H23A 0.9900 . ?
C23 H23B 0.9900 . ?
C23 C24 1.510(5) . ?
C24 H24A 0.9900 . ?
C24 H24B 0.9900 . ?
Mn1' O1' 2.399(2) . ?
Mn1' O2' 2.350(2) . ?
Mn1' O3' 2.449(2) . ?
Mn1' O4' 2.377(2) . ?
Mn1' N1' 2.448(2) . ?
Mn1' N2' 2.252(2) . ?
Mn1' N3' 2.285(2) . ?
Mn1' N4' 2.441(2) . ?
O1' C14' 1.441(4) . ?
O1' C17' 1.438(4) . ?
O2' C16' 1.447(3) . ?
O2' C19' 1.440(3) . ?
O3' C18' 1.443(4) . ?
O3' C21' 1.443(4) . ?
O4' C20' 1.439(4) . ?
O4' C23' 1.441(3) . ?
N1' C1' 1.474(4) . ?
N1' C13' 1.486(3) . ?
N1' C15' 1.471(4) . ?
N2' C2' 1.351(4) . ?
N2' C6' 1.350(4) . ?
N3' C7' 1.349(4) . ?
N3' C11' 1.343(4) . ?
N4' C12' 1.477(4) . ?
N4' C22' 1.488(4) . ?
N4' C24' 1.494(4) . ?
C1' H1'A 0.9900 . ?
C1' H1'B 0.9900 . ?
C1' C2' 1.496(4) . ?
C2' C3' 1.382(4) . ?
C3' H3' 0.9500 . ?
C3' C4' 1.377(4) . ?
C4' H4' 0.9500 . ?
C4' C5' 1.385(4) . ?
C5' H5' 0.9500 . ?
C5' C6' 1.386(4) . ?
C6' C7' 1.482(4) . ?
C7' C8' 1.381(4) . ?
C8' H8' 0.9500 . ?
C8' C9' 1.384(5) . ?
C9' H9' 0.9500 . ?
C9' C10' 1.379(5) . ?
C10' H10' 0.9500 . ?
C10' C11' 1.389(4) . ?
C11' C12' 1.498(4) . ?
C12' H12C 0.9900 . ?
C12' H12D 0.9900 . ?
C13' H13C 0.9900 . ?
C13' H13D 0.9900 . ?
C13' C21' 1.497(4) . ?
C14' H14C 0.9900 . ?
C14' H14D 0.9900 . ?
C14' C22' 1.513(5) . ?
C15' H15C 0.9900 . ?
C15' H15D 0.9900 . ?
C15' C23' 1.515(4) . ?
C16' H16C 0.9900 . ?
C16' H16D 0.9900 . ?
C16' C24' 1.506(4) . ?
C17' H17C 0.9900 . ?
C17' H17D 0.9900 . ?
C17' C18' 1.490(5) . ?
C18' H18C 0.9900 . ?
C18' H18D 0.9900 . ?
C19' H19C 0.9900 . ?
C19' H19D 0.9900 . ?
C19' C20' 1.500(4) . ?
C20' H20C 0.9900 . ?
C20' H20D 0.9900 . ?
C21' H21C 0.9900 . ?
C21' H21D 0.9900 . ?
C22' H22C 0.9900 . ?
C22' H22D 0.9900 . ?
C23' H23C 0.9900 . ?
C23' H23D 0.9900 . ?
C24' H24C 0.9900 . ?
C24' H24D 0.9900 . ?
P1 F1 1.596(2) . ?
P1 F2 1.6003(19) . ?
P1 F3 1.592(2) . ?
P1 F4 1.595(2) . ?
P1 F5 1.596(2) . ?
P1 F6 1.5864(19) . ?
P2 F7 1.590(2) . ?
P2 F8 1.604(2) . ?
P2 F9 1.6002(18) . ?
P2 F10 1.607(2) . ?
P2 F11 1.598(2) . ?
P2 F12 1.582(2) . ?
P3 F13 1.603(2) . ?
P3 F14 1.585(2) . ?
P3 F15 1.585(2) . ?
P3 F16 1.6054(18) . ?
P3 F17 1.573(2) . ?
P3 F18 1.595(2) . ?
P4 F19 1.619(12) . ?
P4 F20 1.617(10) . ?
P4 F21 1.590(12) . ?
P4 F22 1.582(9) . ?
P4 F23 1.569(10) . ?
P4 F24 1.644(11) . ?
P4B F19B 1.519(17) . ?
P4B F19C 1.58(4) . ?
P4B F20B 1.572(13) . ?
P4B F20C 1.66(2) . ?
P4B F21B 1.616(18) . ?
P4B F22B 1.667(16) . ?
P4B F22C 1.55(2) . ?
P4B F23B 1.623(13) . ?
P4B F23C 1.55(2) . ?
P4B F24 1.561(16) . ?

loop_
_geom_torsion_atom_site_label_1
_geom_torsion_atom_site_label_2
_geom_torsion_atom_site_label_3
_geom_torsion_atom_site_label_4
_geom_torsion
_geom_torsion_site_symmetry_1
_geom_torsion_site_symmetry_2
_geom_torsion_site_symmetry_3
_geom_torsion_site_symmetry_4
_geom_torsion_publ_flag
Mn1 O1 C14 C13 -25.7(3) . . . . ?
Mn1 O1 C17 C18 55.4(3) . . . . ?
Mn1 O2 C16 C15 -59.5(2) . . . . ?
Mn1 O2 C19 C20 4.4(3) . . . . ?
Mn1 O3 C18 C17 24.7(3) . . . . ?
Mn1 O3 C21 C22 22.1(3) . . . . ?
Mn1 O4 C20 C19 55.5(2) . . . . ?
Mn1 O4 C23 C24 -31.0(3) . . . . ?
Mn1 N1 C1 C2 23.6(3) . . . . ?
Mn1 N1 C13 C14 -52.0(3) . . . . ?
Mn1 N1 C15 C16 -23.3(3) . . . . ?
Mn1 N2 C2 C1 11.1(3) . . . . ?
Mn1 N2 C2 C3 -171.6(2) . . . . ?
Mn1 N2 C6 C5 173.4(2) . . . . ?
Mn1 N2 C6 C7 -5.7(3) . . . . ?
Mn1 N3 C7 C6 -11.0(3) . . . . ?
Mn1 N3 C7 C8 167.3(2) . . . . ?
Mn1 N3 C11 C10 -167.0(2) . . . . ?
Mn1 N3 C11 C12 13.2(3) . . . . ?
Mn1 N4 C12 C11 40.9(3) . . . . ?
Mn1 N4 C22 C21 52.5(3) . . . . ?
Mn1 N4 C24 C23 -39.9(3) . . . . ?
O1 C17 C18 O3 -51.4(3) . . . . ?
O2 C19 C20 O4 -40.7(3) . . . . ?
O3 C21 C22 N4 -48.2(3) . . . . ?
O4 C23 C24 N4 48.3(3) . . . . ?
N1 C1 C2 N2 -24.0(3) . . . . ?
N1 C1 C2 C3 158.7(2) . . . . ?
N1 C13 C14 O1 54.2(3) . . . . ?
N1 C15 C16 O2 54.8(3) . . . . ?
N2 C2 C3 C4 -1.3(4) . . . . ?
N2 C6 C7 N3 10.8(4) . . . . ?
N2 C6 C7 C8 -167.5(3) . . . . ?
N3 C7 C8 C9 -1.4(4) . . . . ?
N3 C11 C12 N4 -37.7(3) . . . . ?
C1 N1 C13 C14 66.9(3) . . . . ?
C1 N1 C15 C16 -146.5(2) . . . . ?
C1 C2 C3 C4 175.9(3) . . . . ?
C2 N2 C6 C5 1.4(4) . . . . ?
C2 N2 C6 C7 -177.8(2) . . . . ?
C2 C3 C4 C5 1.0(4) . . . . ?
C3 C4 C5 C6 0.4(4) . . . . ?
C4 C5 C6 N2 -1.6(4) . . . . ?
C4 C5 C6 C7 177.5(3) . . . . ?
C5 C6 C7 N3 -168.3(2) . . . . ?
C5 C6 C7 C8 13.4(4) . . . . ?
C6 N2 C2 C1 -177.1(2) . . . . ?
C6 N2 C2 C3 0.1(4) . . . . ?
C6 C7 C8 C9 176.8(3) . . . . ?
C7 N3 C11 C10 -3.9(4) . . . . ?
C7 N3 C11 C12 176.4(2) . . . . ?
C7 C8 C9 C10 -1.6(5) . . . . ?
C8 C9 C10 C11 1.9(5) . . . . ?
C9 C10 C11 N3 0.9(4) . . . . ?
C9 C10 C11 C12 -179.4(3) . . . . ?
C10 C11 C12 N4 142.6(3) . . . . ?
C11 N3 C7 C6 -174.2(2) . . . . ?
C11 N3 C7 C8 4.1(4) . . . . ?
C12 N4 C22 C21 -66.2(3) . . . . ?
C12 N4 C24 C23 78.7(3) . . . . ?
C13 N1 C1 C2 -92.1(3) . . . . ?
C13 N1 C15 C16 92.1(3) . . . . ?
C14 O1 C17 C18 -77.5(3) . . . . ?
C15 N1 C1 C2 147.5(2) . . . . ?
C15 N1 C13 C14 -171.2(2) . . . . ?
C16 O2 C19 C20 -127.0(2) . . . . ?
C17 O1 C14 C13 105.3(3) . . . . ?
C18 O3 C21 C22 168.3(2) . . . . ?
C19 O2 C16 C15 76.1(3) . . . . ?
C20 O4 C23 C24 93.1(3) . . . . ?
C21 O3 C18 C17 -121.6(3) . . . . ?
C22 N4 C12 C11 161.4(2) . . . . ?
C22 N4 C24 C23 -160.1(2) . . . . ?
C23 O4 C20 C19 -72.5(3) . . . . ?
C24 N4 C12 C11 -79.1(3) . . . . ?
C24 N4 C22 C21 172.2(2) . . . . ?
Mn1' O1' C14' C22' 22.8(3) . . . . ?
Mn1' O1' C17' C18' -56.3(3) . . . . ?
Mn1' O2' C16' C24' 57.6(3) . . . . ?
Mn1' O2' C19' C20' -9.4(3) . . . . ?
Mn1' O3' C18' C17' -22.0(3) . . . . ?
Mn1' O3' C21' C13' -16.1(3) . . . . ?
Mn1' O4' C20' C19' -51.8(3) . . . . ?
Mn1' O4' C23' C15' 38.0(3) . . . . ?
Mn1' N1' C1' C2' -38.7(3) . . . . ?
Mn1' N1' C13' C21' -53.5(3) . . . . ?
Mn1' N1' C15' C23' 36.0(3) . . . . ?
Mn1' N2' C2' C1' -11.3(3) . . . . ?
Mn1' N2' C2' C3' 169.3(2) . . . . ?
Mn1' N2' C6' C5' -170.4(2) . . . . ?
Mn1' N2' C6' C7' 8.6(3) . . . . ?
Mn1' N3' C7' C6' 10.6(3) . . . . ?
Mn1' N3' C7' C8' -167.3(2) . . . . ?
Mn1' N3' C11' C10' 167.5(2) . . . . ?
Mn1' N3' C11' C12' -13.8(3) . . . . ?
Mn1' N4' C12' C11' -27.6(3) . . . . ?
Mn1' N4' C22' C14' 52.9(3) . . . . ?
Mn1' N4' C24' C16' 28.3(3) . . . . ?
O1' C14' C22' N4' -53.0(4) . . . . ?
O1' C17' C18' O3' 50.4(3) . . . . ?
O2' C16' C24' N4' -57.1(3) . . . . ?
O2' C19' C20' O4' 40.5(3) . . . . ?
N1' C1' C2' N2' 35.3(4) . . . . ?
N1' C1' C2' C3' -145.2(3) . . . . ?
N1' C13' C21' O3' 45.4(3) . . . . ?
N1' C15' C23' O4' -50.8(3) . . . . ?
N2' C2' C3' C4' 0.4(4) . . . . ?
N2' C6' C7' N3' -12.5(4) . . . . ?
N2' C6' C7' C8' 165.4(3) . . . . ?
N3' C7' C8' C9' -0.6(5) . . . . ?
N3' C11' C12' N4' 28.2(4) . . . . ?
C1' N1' C13' C21' 64.5(3) . . . . ?
C1' N1' C15' C23' -82.4(3) . . . . ?
C1' C2' C3' C4' -179.0(3) . . . . ?
C2' N2' C6' C5' -2.0(4) . . . . ?
C2' N2' C6' C7' 177.0(2) . . . . ?
C2' C3' C4' C5' -0.8(4) . . . . ?
C3' C4' C5' C6' -0.1(4) . . . . ?
C4' C5' C6' N2' 1.5(4) . . . . ?
C4' C5' C6' C7' -177.4(3) . . . . ?
C5' C6' C7' N3' 166.5(3) . . . . ?
C5' C6' C7' C8' -15.7(4) . . . . ?
C6' N2' C2' C1' -179.5(2) . . . . ?
C6' N2' C2' C3' 1.0(4) . . . . ?
C6' C7' C8' C9' -178.2(3) . . . . ?
C7' N3' C11' C10' 2.7(4) . . . . ?
C7' N3' C11' C12' -178.6(3) . . . . ?
C7' C8' C9' C10' 2.5(5) . . . . ?
C8' C9' C10' C11' -1.9(5) . . . . ?
C9' C10' C11' N3' -0.7(5) . . . . ?
C9' C10' C11' C12' -179.4(3) . . . . ?
C10' C11' C12' N4' -153.0(3) . . . . ?
C11' N3' C7' C6' 175.8(2) . . . . ?
C11' N3' C7' C8' -2.0(4) . . . . ?
C12' N4' C22' C14' -66.4(3) . . . . ?
C12' N4' C24' C16' 151.6(2) . . . . ?
C13' N1' C1' C2' -158.1(2) . . . . ?
C13' N1' C15' C23' 155.2(2) . . . . ?
C14' O1' C17' C18' 76.2(3) . . . . ?
C15' N1' C1' C2' 81.1(3) . . . . ?
C15' N1' C13' C21' -172.8(2) . . . . ?
C16' O2' C19' C20' 123.8(3) . . . . ?
C17' O1' C14' C22' -108.0(3) . . . . ?
C18' O3' C21' C13' -163.1(3) . . . . ?
C19' O2' C16' C24' -79.9(3) . . . . ?
C20' O4' C23' C15' -89.7(3) . . . . ?
C21' O3' C18' C17' 125.8(3) . . . . ?
C22' N4' C12' C11' 87.6(3) . . . . ?
C22' N4' C24' C16' -86.5(3) . . . . ?
C23' O4' C20' C19' 77.8(3) . . . . ?
C24' N4' C12' C11' -151.6(2) . . . . ?
C24' N4' C22' C14' 172.6(3) . . . . ?

loop_
_twin_individual_id
_twin_individual_mass_fraction_refined
1 0.6823(6)
2 0.3177(6)
